data_7709699
loop_
_publ_author_name
'Hylland, Knut T.'
'Schmidtke, Inga L.'
'Wragg, David S.'
'Nova, Ainara'
'Tilset, Mats'

_publ_section_title
;
 Synthesis of substituted (N,C) and (N,C,C) Au(iii) complexes: the
 influence of sterics and electronics on cyclometalation reactions
;
_journal_name_full 'Dalton Transactions'
_journal_paper_doi 10.1039/D2DT00371F
_journal_year 2022
_chemical_formula_moiety 'C17 H12 Au F6 N O5, C H2 Cl2'
_chemical_formula_sum 'C18 H14 Au Cl2 F6 N O5'
_chemical_formula_weight 706.17
_space_group_crystal_system triclinic
_space_group_IT_number 2
_space_group_name_Hall '-P 1'
_space_group_name_H-M_alt 'P -1'
_atom_sites_solution_hydrogens geom
_audit_creation_date 2021-09-25
_audit_creation_method
;
Olex2 1.3
(compiled 2020.11.12 svn.r5f609507 for OlexSys, GUI svn.r6272)
;
_audit_update_record
;
2021-09-25 deposited with the CCDC.	2022-03-04 downloaded from the CCDC.
;
_cell_angle_alpha 91.9340(10)
_cell_angle_beta 93.9620(10)
_cell_angle_gamma 98.8240(10)
_cell_formula_units_Z 2
_cell_length_a 9.3498(6)
_cell_length_b 10.7363(7)
_cell_length_c 10.9287(7)
_cell_measurement_reflns_used 9461
_cell_measurement_temperature 100.0
_cell_measurement_theta_max 30.53
_cell_measurement_theta_min 2.21
_cell_volume 1080.38(12)
_computing_cell_refinement 'SAINT V8.40A (Bruker, 2019)'
_computing_data_reduction 'SAINT V8.40A (Bruker, 2019)'
_computing_molecular_graphics 'Olex2 1.3 (Dolomanov et al., 2009)'
_computing_publication_material 'Olex2 1.3 (Dolomanov et al., 2009)'
_computing_structure_refinement 'SHELXL 2018/3 (Sheldrick, 2015)'
_computing_structure_solution 'SHELXT 2014/5 (Sheldrick, 2014)'
_diffrn_ambient_temperature 100.0
_diffrn_detector 'Bruker Photon 100 area detector'
_diffrn_detector_area_resol_mean 10.42
_diffrn_detector_type 'CMOS area detector'
_diffrn_measured_fraction_theta_full 0.999
_diffrn_measured_fraction_theta_max 0.999
_diffrn_measurement_device 'three-circle diffractometer'
_diffrn_measurement_device_type 'Bruker D8 Venture'
_diffrn_measurement_method '\w and \f shutterless scans'
_diffrn_radiation_monochromator 'mirror optics'
_diffrn_radiation_probe x-ray
_diffrn_radiation_type MoK\a
_diffrn_radiation_wavelength 0.71073
_diffrn_reflns_av_R_equivalents 0.0354
_diffrn_reflns_av_unetI/netI 0.0204
_diffrn_reflns_Laue_measured_fraction_full 0.999
_diffrn_reflns_Laue_measured_fraction_max 0.999
_diffrn_reflns_limit_h_max 13
_diffrn_reflns_limit_h_min -13
_diffrn_reflns_limit_k_max 15
_diffrn_reflns_limit_k_min -15
_diffrn_reflns_limit_l_max 15
_diffrn_reflns_limit_l_min -15
_diffrn_reflns_number 55997
_diffrn_reflns_point_group_measured_fraction_full 0.999
_diffrn_reflns_point_group_measured_fraction_max 0.999
_diffrn_reflns_theta_full 25.242
_diffrn_reflns_theta_max 30.571
_diffrn_reflns_theta_min 2.211
_diffrn_source 'microfocus sealed X-ray tube'
_diffrn_source_current 1.0
_diffrn_source_power 0.05
_diffrn_source_type 'Incoatec I\ms'
_diffrn_source_voltage 50.0
_diffrn_standards_number 0
_exptl_absorpt_coefficient_mu 7.139
_exptl_absorpt_correction_T_max 0.7461
_exptl_absorpt_correction_T_min 0.5464
_exptl_absorpt_correction_type multi-scan
_exptl_absorpt_process_details
;
SADABS-2016/2 (Bruker,2016/2) was used for absorption correction.
wR2(int) was 0.0868 before and 0.0465 after correction.
The Ratio of minimum to maximum transmission is 0.7323.
The \l/2 correction factor is Not present.
;
_exptl_crystal_colour 'clear yellow'
_exptl_crystal_colour_lustre clear
_exptl_crystal_colour_primary yellow
_exptl_crystal_density_diffrn 2.171
_exptl_crystal_description plate
_exptl_crystal_F_000 672
_exptl_crystal_size_max 0.23
_exptl_crystal_size_mid 0.13
_exptl_crystal_size_min 0.05
_refine_diff_density_max 0.971
_refine_diff_density_min -0.776
_refine_diff_density_rms 0.102
_refine_ls_extinction_method none
_refine_ls_goodness_of_fit_ref 1.059
_refine_ls_hydrogen_treatment constr
_refine_ls_matrix_type full
_refine_ls_number_parameters 300
_refine_ls_number_reflns 6630
_refine_ls_number_restraints 0
_refine_ls_restrained_S_all 1.059
_refine_ls_R_factor_all 0.0208
_refine_ls_R_factor_gt 0.0175
_refine_ls_shift/su_max 0.002
_refine_ls_shift/su_mean 0.000
_refine_ls_structure_factor_coef Fsqd
_refine_ls_weighting_details 'w=1/[\s^2^(Fo^2^)+(0.0164P)^2^+1.1797P] where P=(Fo^2^+2Fc^2^)/3'
_refine_ls_weighting_scheme calc
_refine_ls_wR_factor_gt 0.0383
_refine_ls_wR_factor_ref 0.0391
_reflns_Friedel_coverage 0.000
_reflns_number_gt 6201
_reflns_number_total 6630
_reflns_threshold_expression 'I > 2\s(I)'
_cod_data_source_file d2dt00371f2.cif
_cod_data_source_block mo_il_161freezer_0m_a
_cod_database_code 7709699
_shelx_shelxl_version_number 2018/3
_shelx_space_group_comment
;
The symmetry employed for this shelxl refinement is uniquely defined
by the following loop, which should always be used as a source of
symmetry information in preference to the above space-group names.
They are only intended as comments.
;
_shelx_estimated_absorpt_t_max 0.717
_shelx_estimated_absorpt_t_min 0.291
_olex2_refinement_description
;
1. Fixed Uiso
 At 1.2 times of:
  All C(H) groups, All C(H,H) groups
 At 1.5 times of:
  All C(H,H,H) groups
2.a Secondary CH2 refined with riding coordinates:
 C18(H18A,H18B)
2.b Aromatic/amide H refined with riding coordinates:
 C8(H8), C2(H2), C10(H10), C7(H7), C4(H4), C3(H3)
2.c Idealised Me refined as rotating group:
 C12(H12A,H12B,H12C), C13(H13A,H13B,H13C)
;
_olex2_date_sample_data_collection 2021-09-24
_olex2_date_sample_submission 2021-09-24
_olex2_exptl_crystal_mounting_method 'Frozen on a Mitegen cryoloop using Paretone oil.'
_olex2_submission_special_instructions 'No special instructions were received'

loop_
_space_group_symop_operation_xyz
'x, y, z'
'-x, -y, -z'

loop_
_atom_site_label
_atom_site_type_symbol
_atom_site_fract_x
_atom_site_fract_y
_atom_site_fract_z
_atom_site_U_iso_or_equiv
_atom_site_adp_type
_atom_site_occupancy
_atom_site_site_symmetry_order
_atom_site_calc_flag
_atom_site_refinement_flags_posn
_atom_site_refinement_flags_adp
_atom_site_refinement_flags_occupancy
_atom_site_disorder_assembly
_atom_site_disorder_group
Au1 Au 0.30950(2) 0.45769(2) 0.39337(2) 0.01251(2) Uani 1 1 d . . . . .
Cl1 Cl 0.03656(7) 0.75185(6) 0.01662(6) 0.03019(13) Uani 1 1 d . . . . .
Cl2 Cl 0.30772(8) 0.91097(6) -0.03200(7) 0.03603(15) Uani 1 1 d . . . . .
F4 F 0.50439(16) 0.36317(15) 0.02300(14) 0.0310(3) Uani 1 1 d . . . . .
F6 F 0.30685(18) 0.23160(14) 0.02677(14) 0.0317(3) Uani 1 1 d . . . . .
O1 O 0.47814(16) 0.60936(14) 0.37486(15) 0.0181(3) Uani 1 1 d . . . . .
F5 F 0.31154(19) 0.39479(16) -0.08182(13) 0.0353(4) Uani 1 1 d . . . . .
O3 O 0.37592(16) 0.39286(14) 0.23546(14) 0.0173(3) Uani 1 1 d . . . . .
O5 O 0.38822(17) 0.67478(15) 0.59644(14) 0.0188(3) Uani 1 1 d . . . . .
O4 O 0.23019(18) 0.50045(16) 0.12104(15) 0.0232(3) Uani 1 1 d . . . . .
O2 O 0.31676(17) 0.74078(15) 0.33202(15) 0.0202(3) Uani 1 1 d . . . . .
N1 N 0.22465(18) 0.49913(16) 0.55439(16) 0.0138(3) Uani 1 1 d . . . . .
F3 F 0.69141(18) 0.77555(17) 0.3129(2) 0.0520(5) Uani 1 1 d . . . . .
F2 F 0.5427(2) 0.8740(2) 0.2199(2) 0.0686(7) Uani 1 1 d . . . . .
F1 F 0.5879(3) 0.9034(2) 0.4119(2) 0.0728(8) Uani 1 1 d . . . . .
C11 C 0.1591(2) 0.30471(19) 0.39702(19) 0.0145(4) Uani 1 1 d . . . . .
C9 C 0.0267(2) 0.10370(19) 0.3204(2) 0.0171(4) Uani 1 1 d . . . . .
C1 C 0.2729(2) 0.60011(19) 0.63117(19) 0.0148(4) Uani 1 1 d . . . . .
C6 C 0.0694(2) 0.30783(19) 0.49348(18) 0.0134(4) Uani 1 1 d . . . . .
C14 C 0.4380(2) 0.7130(2) 0.34416(19) 0.0162(4) Uani 1 1 d . . . . .
C5 C 0.1066(2) 0.41409(19) 0.58200(19) 0.0137(4) Uani 1 1 d . . . . .
C8 C -0.0658(2) 0.1084(2) 0.4154(2) 0.0176(4) Uani 1 1 d . . . . .
H8 H -0.144021 0.041476 0.421094 0.021 Uiso 1 1 calc R U . . .
C2 C 0.2037(2) 0.6210(2) 0.7378(2) 0.0184(4) Uani 1 1 d . . . . .
H2 H 0.237615 0.692963 0.790840 0.022 Uiso 1 1 calc R U . . .
C16 C 0.3147(2) 0.42755(19) 0.1350(2) 0.0165(4) Uani 1 1 d . . . . .
C10 C 0.1398(2) 0.2039(2) 0.3115(2) 0.0169(4) Uani 1 1 d . . . . .
H10 H 0.203193 0.202939 0.247325 0.020 Uiso 1 1 calc R U . . .
C7 C -0.0454(2) 0.2089(2) 0.50132(19) 0.0158(4) Uani 1 1 d . . . . .
H7 H -0.109172 0.210530 0.565187 0.019 Uiso 1 1 calc R U . . .
C17 C 0.3605(2) 0.3543(2) 0.0233(2) 0.0211(4) Uani 1 1 d . . . . .
C4 C 0.0359(2) 0.4313(2) 0.68612(19) 0.0170(4) Uani 1 1 d . . . . .
H4 H -0.045966 0.372573 0.704044 0.020 Uiso 1 1 calc R U . . .
C12 C 0.0074(3) -0.0077(2) 0.2298(2) 0.0254(5) Uani 1 1 d . . . . .
H12A H 0.072290 -0.066770 0.256213 0.038 Uiso 1 1 calc R U . . .
H12B H 0.030796 0.021552 0.148479 0.038 Uiso 1 1 calc R U . . .
H12C H -0.093454 -0.050233 0.225728 0.038 Uiso 1 1 calc R U . . .
C15 C 0.5666(2) 0.8165(2) 0.3216(2) 0.0218(4) Uani 1 1 d . . . . .
C3 C 0.0857(2) 0.5355(2) 0.7646(2) 0.0192(4) Uani 1 1 d . . . . .
H3 H 0.038247 0.547971 0.837128 0.023 Uiso 1 1 calc R U . . .
C18 C 0.2254(3) 0.7867(2) 0.0532(2) 0.0266(5) Uani 1 1 d . . . . .
H18A H 0.269678 0.710413 0.036576 0.032 Uiso 1 1 calc R U . . .
H18B H 0.244098 0.810157 0.141913 0.032 Uiso 1 1 calc R U . . .
C13 C 0.4345(3) 0.7936(2) 0.6645(2) 0.0224(4) Uani 1 1 d . . . . .
H13A H 0.518659 0.840129 0.628303 0.034 Uiso 1 1 calc R U . . .
H13B H 0.461172 0.777729 0.750198 0.034 Uiso 1 1 calc R U . . .
H13C H 0.355073 0.843582 0.661060 0.034 Uiso 1 1 calc R U . . .

loop_
_atom_site_aniso_label
_atom_site_aniso_U_11
_atom_site_aniso_U_22
_atom_site_aniso_U_33
_atom_site_aniso_U_23
_atom_site_aniso_U_13
_atom_site_aniso_U_12
Au1 0.01199(4) 0.01173(4) 0.01370(4) 0.00055(2) 0.00186(2) 0.00108(2)
Cl1 0.0270(3) 0.0303(3) 0.0314(3) -0.0093(2) 0.0001(2) 0.0017(2)
Cl2 0.0417(4) 0.0264(3) 0.0380(4) 0.0054(3) 0.0048(3) -0.0027(3)
F4 0.0223(7) 0.0385(9) 0.0338(8) -0.0037(7) 0.0122(6) 0.0066(6)
F6 0.0412(9) 0.0194(7) 0.0333(8) -0.0069(6) 0.0125(7) -0.0019(6)
O1 0.0153(7) 0.0156(7) 0.0231(8) 0.0016(6) 0.0031(6) -0.0001(6)
F5 0.0491(10) 0.0432(9) 0.0162(7) 0.0019(6) 0.0025(6) 0.0155(8)
O3 0.0190(7) 0.0187(7) 0.0155(7) 0.0003(6) 0.0040(6) 0.0056(6)
O5 0.0201(7) 0.0171(7) 0.0171(7) -0.0015(6) 0.0005(6) -0.0035(6)
O4 0.0243(8) 0.0242(8) 0.0235(8) 0.0025(6) 0.0038(7) 0.0101(7)
O2 0.0176(7) 0.0209(8) 0.0223(8) 0.0016(6) 0.0031(6) 0.0031(6)
N1 0.0133(8) 0.0140(8) 0.0142(8) 0.0013(6) 0.0006(6) 0.0025(6)
F3 0.0214(8) 0.0368(10) 0.0993(17) 0.0211(10) 0.0165(9) -0.0001(7)
F2 0.0363(10) 0.0869(16) 0.0755(15) 0.0643(13) -0.0095(10) -0.0198(10)
F1 0.0866(16) 0.0454(12) 0.0717(15) -0.0312(11) 0.0431(13) -0.0450(11)
C11 0.0143(9) 0.0120(9) 0.0170(9) 0.0024(7) 0.0008(7) 0.0016(7)
C9 0.0203(10) 0.0111(9) 0.0196(10) 0.0001(7) -0.0015(8) 0.0025(7)
C1 0.0138(9) 0.0141(9) 0.0162(9) 0.0019(7) -0.0022(7) 0.0028(7)
C6 0.0129(8) 0.0127(9) 0.0148(9) 0.0014(7) -0.0003(7) 0.0031(7)
C14 0.0164(9) 0.0170(10) 0.0142(9) -0.0008(7) 0.0018(7) -0.0011(7)
C5 0.0136(9) 0.0127(9) 0.0153(9) 0.0021(7) 0.0001(7) 0.0035(7)
C8 0.0172(9) 0.0132(9) 0.0215(10) 0.0021(8) -0.0003(8) -0.0002(7)
C2 0.0205(10) 0.0183(10) 0.0159(10) -0.0025(8) -0.0009(8) 0.0040(8)
C16 0.0155(9) 0.0138(9) 0.0196(10) 0.0004(8) 0.0045(8) -0.0004(7)
C10 0.0188(10) 0.0147(9) 0.0171(10) -0.0005(7) 0.0020(8) 0.0022(8)
C7 0.0141(9) 0.0166(9) 0.0171(10) 0.0043(8) 0.0025(7) 0.0022(7)
C17 0.0220(10) 0.0219(11) 0.0195(10) 0.0012(8) 0.0051(8) 0.0021(8)
C4 0.0162(9) 0.0182(10) 0.0171(10) 0.0018(8) 0.0027(8) 0.0034(8)
C12 0.0333(13) 0.0154(10) 0.0261(12) -0.0036(9) 0.0024(10) 0.0004(9)
C15 0.0203(10) 0.0183(10) 0.0255(11) 0.0036(9) 0.0029(9) -0.0017(8)
C3 0.0209(10) 0.0217(11) 0.0161(10) -0.0006(8) 0.0039(8) 0.0057(8)
C18 0.0252(11) 0.0297(13) 0.0267(12) 0.0078(10) 0.0042(9) 0.0075(10)
C13 0.0233(11) 0.0144(10) 0.0276(12) -0.0032(8) -0.0020(9) -0.0005(8)

loop_
_atom_type_symbol
_atom_type_description
_atom_type_scat_dispersion_real
_atom_type_scat_dispersion_imag
_atom_type_scat_source
C C 0.0033 0.0016 'International Tables Vol C Tables 4.2.6.8 and 6.1.1.4'
H H 0.0000 0.0000 'International Tables Vol C Tables 4.2.6.8 and 6.1.1.4'
Au Au -2.0133 8.8022 'International Tables Vol C Tables 4.2.6.8 and 6.1.1.4'
Cl Cl 0.1484 0.1585 'International Tables Vol C Tables 4.2.6.8 and 6.1.1.4'
F F 0.0171 0.0103 'International Tables Vol C Tables 4.2.6.8 and 6.1.1.4'
N N 0.0061 0.0033 'International Tables Vol C Tables 4.2.6.8 and 6.1.1.4'
O O 0.0106 0.0060 'International Tables Vol C Tables 4.2.6.8 and 6.1.1.4'

loop_
_geom_angle_atom_site_label_1
_geom_angle_atom_site_label_2
_geom_angle_atom_site_label_3
_geom_angle
_geom_angle_site_symmetry_1
_geom_angle_site_symmetry_3
_geom_angle_publ_flag
O3 Au1 O1 83.31(6) . . ?
O3 Au1 N1 171.95(6) . . ?
N1 Au1 O1 104.62(6) . . ?
C11 Au1 O1 173.98(7) . . ?
C11 Au1 O3 90.81(7) . . ?
C11 Au1 N1 81.23(8) . . ?
C14 O1 Au1 115.76(13) . . ?
C16 O3 Au1 116.38(13) . . ?
C1 O5 C13 117.81(17) . . ?
C1 N1 Au1 125.93(14) . . ?
C1 N1 C5 119.61(17) . . ?
C5 N1 Au1 114.46(13) . . ?
C6 C11 Au1 113.87(15) . . ?
C10 C11 Au1 124.64(15) . . ?
C10 C11 C6 121.48(19) . . ?
C8 C9 C12 121.14(19) . . ?
C10 C9 C8 118.86(19) . . ?
C10 C9 C12 120.0(2) . . ?
O5 C1 N1 114.51(18) . . ?
O5 C1 C2 124.42(19) . . ?
N1 C1 C2 121.07(19) . . ?
C11 C6 C5 116.35(18) . . ?
C11 C6 C7 118.97(19) . . ?
C7 C6 C5 124.64(18) . . ?
O1 C14 C15 112.99(18) . . ?
O2 C14 O1 129.7(2) . . ?
O2 C14 C15 117.28(19) . . ?
N1 C5 C6 113.75(17) . . ?
C4 C5 N1 121.01(19) . . ?
C4 C5 C6 125.23(19) . . ?
C9 C8 H8 119.4 . . ?
C7 C8 C9 121.25(19) . . ?
C7 C8 H8 119.4 . . ?
C1 C2 H2 120.5 . . ?
C3 C2 C1 118.9(2) . . ?
C3 C2 H2 120.5 . . ?
O3 C16 C17 109.76(18) . . ?
O4 C16 O3 129.5(2) . . ?
O4 C16 C17 120.7(2) . . ?
C11 C10 C9 119.68(19) . . ?
C11 C10 H10 120.2 . . ?
C9 C10 H10 120.2 . . ?
C6 C7 H7 120.1 . . ?
C8 C7 C6 119.72(19) . . ?
C8 C7 H7 120.1 . . ?
F4 C17 F6 107.08(19) . . ?
F4 C17 C16 112.12(19) . . ?
F6 C17 C16 109.85(17) . . ?
F5 C17 F4 107.97(18) . . ?
F5 C17 F6 107.7(2) . . ?
F5 C17 C16 111.93(19) . . ?
C5 C4 H4 120.4 . . ?
C5 C4 C3 119.1(2) . . ?
C3 C4 H4 120.4 . . ?
C9 C12 H12A 109.5 . . ?
C9 C12 H12B 109.5 . . ?
C9 C12 H12C 109.5 . . ?
H12A C12 H12B 109.5 . . ?
H12A C12 H12C 109.5 . . ?
H12B C12 H12C 109.5 . . ?
F3 C15 F1 106.2(2) . . ?
F3 C15 C14 114.60(19) . . ?
F2 C15 F3 106.1(2) . . ?
F2 C15 F1 107.0(2) . . ?
F2 C15 C14 111.7(2) . . ?
F1 C15 C14 110.67(19) . . ?
C2 C3 C4 120.3(2) . . ?
C2 C3 H3 119.9 . . ?
C4 C3 H3 119.9 . . ?
Cl1 C18 Cl2 112.05(14) . . ?
Cl1 C18 H18A 109.2 . . ?
Cl1 C18 H18B 109.2 . . ?
Cl2 C18 H18A 109.2 . . ?
Cl2 C18 H18B 109.2 . . ?
H18A C18 H18B 107.9 . . ?
O5 C13 H13A 109.5 . . ?
O5 C13 H13B 109.5 . . ?
O5 C13 H13C 109.5 . . ?
H13A C13 H13B 109.5 . . ?
H13A C13 H13C 109.5 . . ?
H13B C13 H13C 109.5 . . ?

loop_
_geom_bond_atom_site_label_1
_geom_bond_atom_site_label_2
_geom_bond_distance
_geom_bond_site_symmetry_2
_geom_bond_publ_flag
Au1 O1 2.1112(15) . ?
Au1 O3 2.0119(15) . ?
Au1 N1 2.0426(17) . ?
Au1 C11 1.995(2) . ?
Cl1 C18 1.763(3) . ?
Cl2 C18 1.763(3) . ?
F4 C17 1.335(3) . ?
F6 C17 1.339(3) . ?
O1 C14 1.275(3) . ?
F5 C17 1.319(3) . ?
O3 C16 1.296(3) . ?
O5 C1 1.327(2) . ?
O5 C13 1.446(3) . ?
O4 C16 1.200(3) . ?
O2 C14 1.216(3) . ?
N1 C1 1.349(3) . ?
N1 C5 1.378(3) . ?
F3 C15 1.317(3) . ?
F2 C15 1.312(3) . ?
F1 C15 1.318(3) . ?
C11 C6 1.394(3) . ?
C11 C10 1.387(3) . ?
C9 C8 1.401(3) . ?
C9 C10 1.399(3) . ?
C9 C12 1.507(3) . ?
C1 C2 1.399(3) . ?
C6 C5 1.454(3) . ?
C6 C7 1.399(3) . ?
C14 C15 1.546(3) . ?
C5 C4 1.376(3) . ?
C8 H8 0.9500 . ?
C8 C7 1.388(3) . ?
C2 H2 0.9500 . ?
C2 C3 1.378(3) . ?
C16 C17 1.550(3) . ?
C10 H10 0.9500 . ?
C7 H7 0.9500 . ?
C4 H4 0.9500 . ?
C4 C3 1.387(3) . ?
C12 H12A 0.9800 . ?
C12 H12B 0.9800 . ?
C12 H12C 0.9800 . ?
C3 H3 0.9500 . ?
C18 H18A 0.9900 . ?
C18 H18B 0.9900 . ?
C13 H13A 0.9800 . ?
C13 H13B 0.9800 . ?
C13 H13C 0.9800 . ?

loop_
_geom_torsion_atom_site_label_1
_geom_torsion_atom_site_label_2
_geom_torsion_atom_site_label_3
_geom_torsion_atom_site_label_4
_geom_torsion
_geom_torsion_site_symmetry_1
_geom_torsion_site_symmetry_2
_geom_torsion_site_symmetry_3
_geom_torsion_site_symmetry_4
_geom_torsion_publ_flag
Au1 O1 C14 O2 5.8(3) . . . . ?
Au1 O1 C14 C15 -175.13(13) . . . . ?
Au1 O3 C16 O4 5.8(3) . . . . ?
Au1 O3 C16 C17 -171.58(12) . . . . ?
Au1 N1 C1 O5 -1.7(3) . . . . ?
Au1 N1 C1 C2 178.24(15) . . . . ?
Au1 N1 C5 C6 2.7(2) . . . . ?
Au1 N1 C5 C4 -178.47(16) . . . . ?
Au1 C11 C6 C5 -5.6(2) . . . . ?
Au1 C11 C6 C7 176.40(15) . . . . ?
Au1 C11 C10 C9 -177.37(16) . . . . ?
O1 C14 C15 F3 13.1(3) . . . . ?
O1 C14 C15 F2 133.8(2) . . . . ?
O1 C14 C15 F1 -107.0(3) . . . . ?
O3 C16 C17 F4 -52.6(2) . . . . ?
O3 C16 C17 F6 66.3(2) . . . . ?
O3 C16 C17 F5 -174.15(18) . . . . ?
O5 C1 C2 C3 -179.2(2) . . . . ?
O4 C16 C17 F4 129.7(2) . . . . ?
O4 C16 C17 F6 -111.4(2) . . . . ?
O4 C16 C17 F5 8.2(3) . . . . ?
O2 C14 C15 F3 -167.7(2) . . . . ?
O2 C14 C15 F2 -47.0(3) . . . . ?
O2 C14 C15 F1 72.2(3) . . . . ?
N1 C1 C2 C3 0.8(3) . . . . ?
N1 C5 C4 C3 -0.6(3) . . . . ?
C11 C6 C5 N1 1.9(3) . . . . ?
C11 C6 C5 C4 -176.9(2) . . . . ?
C11 C6 C7 C8 1.6(3) . . . . ?
C9 C8 C7 C6 0.0(3) . . . . ?
C1 N1 C5 C6 -178.11(18) . . . . ?
C1 N1 C5 C4 0.7(3) . . . . ?
C1 C2 C3 C4 -0.6(3) . . . . ?
C6 C11 C10 C9 1.1(3) . . . . ?
C6 C5 C4 C3 178.1(2) . . . . ?
C5 N1 C1 O5 179.16(17) . . . . ?
C5 N1 C1 C2 -0.9(3) . . . . ?
C5 C6 C7 C8 -176.2(2) . . . . ?
C5 C4 C3 C2 0.5(3) . . . . ?
C8 C9 C10 C11 0.6(3) . . . . ?
C10 C11 C6 C5 175.80(19) . . . . ?
C10 C11 C6 C7 -2.2(3) . . . . ?
C10 C9 C8 C7 -1.2(3) . . . . ?
C7 C6 C5 N1 179.76(19) . . . . ?
C7 C6 C5 C4 1.0(3) . . . . ?
C12 C9 C8 C7 177.9(2) . . . . ?
C12 C9 C10 C11 -178.5(2) . . . . ?
C13 O5 C1 N1 171.76(18) . . . . ?
C13 O5 C1 C2 -8.2(3) . . . . ?
